data_4347803
loop_
_publ_author_name
'Lin, Po-Heng'
'Tsui, Emily Y.'
'Habib, Fatemah'
'Murugesu, Muralee'
'Agapie, Theodor'

_publ_section_title
;
 Effect of the Mn Oxidation State on Single-Molecule-Magnet Properties:
 Mn(III) vs Mn(IV) in Biologically Inspired DyMn3O4 Cubanes.
;
_journal_issue 12
_journal_name_full 'Inorganic chemistry'
_journal_page_first 6095
_journal_page_last 6099
_journal_paper_doi 10.1021/acs.inorgchem.6b00630
_journal_volume 55
_journal_year 2016
_chemical_formula_sum 'C82.25 H86 Dy Mn3 N9 O17'
_chemical_formula_weight 1799.92
_space_group_IT_number 14
_space_group_name_Hall '-P 2yn'
_space_group_name_H-M_alt 'P 1 21/n 1'
_symmetry_cell_setting monoclinic
_symmetry_space_group_name_H-M 'P 1 21/n 1'
_atom_sites_solution_hydrogens geom
_atom_sites_solution_primary direct
_atom_sites_solution_secondary difmap
_audit_creation_method SHELXL-97
_cell_angle_alpha 90.00
_cell_angle_beta 108.061(2)
_cell_angle_gamma 90.00
_cell_formula_units_Z 4
_cell_length_a 17.8964(6)
_cell_length_b 16.8161(5)
_cell_length_c 27.7199(9)
_cell_measurement_reflns_used 9748
_cell_measurement_temperature 100(2)
_cell_measurement_theta_max 27.53
_cell_measurement_theta_min 2.39
_cell_volume 7931.2(4)
_computing_cell_refinement 'Bruker SAINT'
_computing_data_collection 'Bruker APEX2'
_computing_data_reduction 'Bruker SAINT'
_computing_molecular_graphics 'Bruker SHELXTL'
_computing_publication_material 'Bruker SHELXTL'
_computing_structure_refinement 'SHELXL-97 (Sheldrick, 2008)'
_computing_structure_solution 'SHELXS-97 (Sheldrick, 2008)'
_diffrn_ambient_temperature 100(2)
_diffrn_measured_fraction_theta_full 0.997
_diffrn_measured_fraction_theta_max 0.997
_diffrn_measurement_device_type 'Bruker APEX-II CCD'
_diffrn_measurement_method '\f and \w scans'
_diffrn_radiation_monochromator graphite
_diffrn_radiation_source 'fine-focus sealed tube'
_diffrn_radiation_type MoK\a
_diffrn_radiation_wavelength 0.71073
_diffrn_reflns_av_R_equivalents 0.0521
_diffrn_reflns_av_sigmaI/netI 0.0204
_diffrn_reflns_limit_h_max 23
_diffrn_reflns_limit_h_min -23
_diffrn_reflns_limit_k_max 21
_diffrn_reflns_limit_k_min -21
_diffrn_reflns_limit_l_max 35
_diffrn_reflns_limit_l_min -36
_diffrn_reflns_number 252307
_diffrn_reflns_theta_full 27.58
_diffrn_reflns_theta_max 27.58
_diffrn_reflns_theta_min 1.70
_exptl_absorpt_coefficient_mu 1.472
_exptl_absorpt_correction_T_max 0.9300
_exptl_absorpt_correction_T_min 0.5905
_exptl_absorpt_correction_type multi-scan
_exptl_absorpt_process_details SADABS
_exptl_crystal_colour purple
_exptl_crystal_density_diffrn 1.507
_exptl_crystal_density_method 'not measured'
_exptl_crystal_description plate
_exptl_crystal_F_000 3678
_exptl_crystal_size_max 0.40
_exptl_crystal_size_mid 0.25
_exptl_crystal_size_min 0.05
_refine_diff_density_max 2.507
_refine_diff_density_min -0.798
_refine_diff_density_rms 0.090
_refine_ls_extinction_method none
_refine_ls_goodness_of_fit_ref 1.578
_refine_ls_hydrogen_treatment constr
_refine_ls_matrix_type full
_refine_ls_number_parameters 1115
_refine_ls_number_reflns 18319
_refine_ls_number_restraints 27
_refine_ls_restrained_S_all 1.588
_refine_ls_R_factor_all 0.0345
_refine_ls_R_factor_gt 0.0289
_refine_ls_shift/su_max 0.005
_refine_ls_shift/su_mean 0.000
_refine_ls_structure_factor_coef Fsqd
_refine_ls_weighting_details 'calc w=1/[\s^2^(Fo^2^)+(0.0500P)^2^+0.0000P] where P=(Fo^2^+2Fc^2^)/3'
_refine_ls_weighting_scheme calc
_refine_ls_wR_factor_gt 0.0989
_refine_ls_wR_factor_ref 0.1030
_reflns_number_gt 16360
_reflns_number_total 18319
_reflns_threshold_expression >2sigma(I)
_cod_data_source_file ic6b00630_si_002.cif
_cod_data_source_block phl006
_cod_depositor_comments
;
The following automatic conversions were performed:

data item '_symmetry_cell_setting' value 'Monoclinic' was changed to
'monoclinic' in accordance with the
/home/saulius/struct/COD-crude-data/automatic-downloads/DataCite-retrospective/ACS/depositions/lib/dictionaries/cif_core.dic
dictionary named 'cif_core.dic' version 2.4.2 last updated on
2011-04-26.

Automatic conversion script
Id: cif_fix_values 6909 2019-04-08 15:41:33Z antanas 
;
_cod_original_sg_symbol_H-M P2(1)/n
_cod_database_code 4347803

loop_
_symmetry_equiv_pos_as_xyz
'x, y, z'
'-x+1/2, y+1/2, -z+1/2'
'-x, -y, -z'
'x-1/2, -y-1/2, z-1/2'

loop_
_atom_site_label
_atom_site_type_symbol
_atom_site_fract_x
_atom_site_fract_y
_atom_site_fract_z
_atom_site_U_iso_or_equiv
_atom_site_adp_type
_atom_site_occupancy
_atom_site_symmetry_multiplicity
_atom_site_calc_flag
_atom_site_refinement_flags
_atom_site_disorder_assembly
_atom_site_disorder_group
Dy1 Dy 0.729017(6) 0.267028(6) 0.172543(4) 0.01191(5) Uani 1 1 d . . .
Mn1 Mn 0.81350(2) 0.31958(2) 0.091578(13) 0.01340(8) Uani 1 1 d . . .
Mn2 Mn 0.914452(19) 0.28186(2) 0.194990(13) 0.01077(8) Uani 1 1 d . . .
Mn3 Mn 0.844307(19) 0.15741(2) 0.129249(13) 0.01016(8) Uani 1 1 d . . .
C1 C 0.64107(16) 0.36795(16) 0.07115(10) 0.0234(5) Uani 1 1 d . . .
C2 C 0.5689(2) 0.4057(3) 0.03481(14) 0.0506(10) Uani 1 1 d . . .
H2A H 0.5330 0.3640 0.0164 0.076 Uiso 1 1 calc R . .
H2B H 0.5844 0.4393 0.0106 0.076 Uiso 1 1 calc R . .
H2C H 0.5423 0.4383 0.0539 0.076 Uiso 1 1 calc R . .
C3 C 0.85526(15) 0.29260(14) 0.28469(10) 0.0182(5) Uani 1 1 d . . .
C4 C 0.88160(17) 0.29275(19) 0.34188(10) 0.0274(6) Uani 1 1 d . . .
H4A H 0.9044 0.2409 0.3545 0.041 Uiso 1 1 calc R . .
H4B H 0.8364 0.3031 0.3538 0.041 Uiso 1 1 calc R . .
H4C H 0.9212 0.3344 0.3545 0.041 Uiso 1 1 calc R . .
C5 C 0.71232(14) 0.07267(15) 0.14716(10) 0.0185(5) Uani 1 1 d . . .
C6 C 0.66938(18) -0.00535(17) 0.14573(14) 0.0343(7) Uani 1 1 d . . .
H6A H 0.6725 -0.0210 0.1803 0.051 Uiso 1 1 calc R . .
H6B H 0.6937 -0.0465 0.1305 0.051 Uiso 1 1 calc R . .
H6C H 0.6142 0.0010 0.1254 0.051 Uiso 1 1 calc R . .
C7 C 0.98832(13) 0.26585(13) 0.04191(9) 0.0117(4) Uani 1 1 d . . .
C8 C 1.02345(13) 0.32666(13) 0.07549(9) 0.0123(4) Uani 1 1 d . . .
H8 H 1.0153 0.3804 0.0646 0.015 Uiso 1 1 calc R . .
C9 C 1.07046(13) 0.30958(14) 0.12497(9) 0.0128(4) Uani 1 1 d . . .
C10 C 1.08239(14) 0.23043(13) 0.14021(9) 0.0129(5) Uani 1 1 d . . .
H10 H 1.1144 0.2184 0.1737 0.015 Uiso 1 1 calc R . .
C11 C 1.04841(13) 0.16835(13) 0.10736(9) 0.0116(4) Uani 1 1 d . . .
C12 C 1.00222(13) 0.18687(14) 0.05781(9) 0.0117(4) Uani 1 1 d . . .
H12 H 0.9800 0.1451 0.0347 0.014 Uiso 1 1 calc R . .
C13 C 0.94895(13) 0.28175(14) -0.01367(9) 0.0125(4) Uani 1 1 d . . .
C14 C 0.88163(14) 0.32961(14) -0.03516(9) 0.0149(5) Uani 1 1 d . . .
C15 C 0.85881(15) 0.34498(16) -0.08731(10) 0.0202(5) Uani 1 1 d . . .
H15 H 0.8155 0.3794 -0.1016 0.024 Uiso 1 1 calc R . .
C16 C 0.89728(15) 0.31169(16) -0.11875(9) 0.0208(5) Uani 1 1 d . . .
H16 H 0.8807 0.3237 -0.1540 0.025 Uiso 1 1 calc R . .
C17 C 0.95940(16) 0.26140(15) -0.09875(10) 0.0177(5) Uani 1 1 d . . .
H17 H 0.9847 0.2364 -0.1202 0.021 Uiso 1 1 calc R . .
C18 C 0.98518(14) 0.24729(14) -0.04677(9) 0.0147(5) Uani 1 1 d . . .
H18 H 1.0289 0.2131 -0.0332 0.018 Uiso 1 1 calc R . .
C19 C 1.11935(13) 0.37343(14) 0.15748(9) 0.0141(4) Uani 1 1 d . . .
C20 C 1.12121(13) 0.39312(14) 0.20745(9) 0.0139(4) Uani 1 1 d . . .
C21 C 1.17774(14) 0.44677(15) 0.23466(9) 0.0184(5) Uani 1 1 d . . .
H21 H 1.1805 0.4588 0.2687 0.022 Uiso 1 1 calc R . .
C22 C 1.23021(14) 0.48344(15) 0.21393(10) 0.0193(5) Uani 1 1 d . . .
H22 H 1.2688 0.5190 0.2338 0.023 Uiso 1 1 calc R . .
C23 C 1.22592(14) 0.46778(16) 0.16432(10) 0.0188(5) Uani 1 1 d . . .
H23 H 1.2601 0.4939 0.1492 0.023 Uiso 1 1 calc R . .
C24 C 1.17094(14) 0.41327(14) 0.13684(9) 0.0160(5) Uani 1 1 d . . .
H24 H 1.1682 0.4026 0.1027 0.019 Uiso 1 1 calc R . .
C25 C 1.07637(13) 0.08522(14) 0.12364(8) 0.0122(4) Uani 1 1 d . . .
C26 C 1.03153(13) 0.01944(14) 0.13027(9) 0.0129(4) Uani 1 1 d . . .
C27 C 1.07006(14) -0.05282(15) 0.14540(9) 0.0171(5) Uani 1 1 d . . .
H27 H 1.0404 -0.0974 0.1500 0.021 Uiso 1 1 calc R . .
C28 C 1.15019(14) -0.06184(15) 0.15402(10) 0.0188(5) Uani 1 1 d . . .
H28 H 1.1744 -0.1121 0.1638 0.023 Uiso 1 1 calc R . .
C29 C 1.19449(14) 0.00249(15) 0.14836(9) 0.0169(5) Uani 1 1 d . . .
H29 H 1.2495 -0.0027 0.1545 0.020 Uiso 1 1 calc R . .
C30 C 1.15751(13) 0.07487(14) 0.13364(8) 0.0140(5) Uani 1 1 d . . .
H30 H 1.1883 0.1192 0.1302 0.017 Uiso 1 1 calc R . .
C31 C 0.83051(14) 0.36122(15) -0.00316(9) 0.0166(5) Uani 1 1 d . . .
C32 C 1.06070(13) 0.35933(14) 0.23180(9) 0.0142(5) Uani 1 1 d . . .
C33 C 0.94260(13) 0.02670(13) 0.12328(9) 0.0124(4) Uani 1 1 d . . .
C34 C 0.87107(14) 0.42880(15) 0.03128(10) 0.0179(5) Uani 1 1 d . . .
C35 C 0.90792(16) 0.49365(15) 0.01660(10) 0.0226(5) Uani 1 1 d . . .
H35 H 0.9065 0.4997 -0.0177 0.027 Uiso 1 1 calc R . .
C36 C 0.94601(17) 0.54832(16) 0.05242(11) 0.0268(6) Uani 1 1 d . . .
H36 H 0.9722 0.5922 0.0433 0.032 Uiso 1 1 calc R . .
C37 C 0.94606(16) 0.53912(16) 0.10234(11) 0.0241(6) Uani 1 1 d . . .
H37 H 0.9724 0.5763 0.1277 0.029 Uiso 1 1 calc R . .
C38 C 0.90699(14) 0.47473(15) 0.11407(10) 0.0195(5) Uani 1 1 d . . .
H38 H 0.9059 0.4685 0.1479 0.023 Uiso 1 1 calc R . .
C39 C 1.07967(14) 0.27446(14) 0.24992(9) 0.0145(5) Uani 1 1 d . . .
C40 C 1.15327(15) 0.24697(17) 0.27853(10) 0.0198(5) Uani 1 1 d . . .
H40 H 1.1970 0.2821 0.2885 0.024 Uiso 1 1 calc R . .
C41 C 1.16183(15) 0.16798(17) 0.29225(10) 0.0229(5) Uani 1 1 d . . .
H41 H 1.2120 0.1478 0.3111 0.027 Uiso 1 1 calc R . .
C42 C 1.09693(15) 0.11774(16) 0.27846(10) 0.0218(5) Uani 1 1 d . . .
H42 H 1.1019 0.0632 0.2879 0.026 Uiso 1 1 calc R . .
C43 C 1.02486(14) 0.14911(15) 0.25068(9) 0.0165(5) Uani 1 1 d . . .
H43 H 0.9799 0.1155 0.2413 0.020 Uiso 1 1 calc R . .
C44 C 0.89857(13) 0.04534(13) 0.06824(9) 0.0125(4) Uani 1 1 d . . .
C45 C 0.91070(14) 0.00660(14) 0.02700(9) 0.0163(5) Uani 1 1 d . . .
H45 H 0.9462 -0.0369 0.0319 0.020 Uiso 1 1 calc R . .
C46 C 0.87021(15) 0.03256(16) -0.02109(10) 0.0214(5) Uani 1 1 d . . .
H46 H 0.8787 0.0082 -0.0499 0.026 Uiso 1 1 calc R . .
C47 C 0.81680(15) 0.09472(16) -0.02727(10) 0.0226(5) Uani 1 1 d . . .
H47 H 0.7886 0.1134 -0.0602 0.027 Uiso 1 1 calc R . .
C48 C 0.80544(14) 0.12882(15) 0.01519(9) 0.0183(5) Uani 1 1 d . . .
H48 H 0.7675 0.1699 0.0111 0.022 Uiso 1 1 calc R . .
C49 C 0.74951(15) 0.38962(17) -0.03796(10) 0.0228(6) Uani 1 1 d . . .
C50 C 0.69391(17) 0.3329(2) -0.06043(11) 0.0323(7) Uani 1 1 d . . .
H50 H 0.7059 0.2779 -0.0556 0.039 Uiso 1 1 calc R . .
C51 C 0.61983(18) 0.3581(2) -0.09029(12) 0.0409(8) Uani 1 1 d . . .
H51 H 0.5803 0.3207 -0.1066 0.049 Uiso 1 1 calc R . .
C52 C 0.60517(19) 0.4389(2) -0.09564(12) 0.0440(9) Uani 1 1 d . . .
H52 H 0.5550 0.4581 -0.1151 0.053 Uiso 1 1 calc R . .
C53 C 0.66383(19) 0.4902(2) -0.07255(13) 0.0412(8) Uani 1 1 d . . .
H53 H 0.6531 0.5455 -0.0766 0.049 Uiso 1 1 calc R . .
C54 C 1.05759(14) 0.41033(16) 0.27752(10) 0.0195(5) Uani 1 1 d . . .
C55 C 1.00147(17) 0.46940(16) 0.27071(11) 0.0261(6) Uani 1 1 d . . .
H55 H 0.9658 0.4794 0.2379 0.031 Uiso 1 1 calc R . .
C56 C 0.9974(2) 0.51383(19) 0.31183(13) 0.0358(7) Uani 1 1 d . . .
H56 H 0.9591 0.5546 0.3076 0.043 Uiso 1 1 calc R . .
C57 C 1.04920(19) 0.4983(2) 0.35850(13) 0.0416(9) Uani 1 1 d . . .
H57 H 1.0475 0.5273 0.3876 0.050 Uiso 1 1 calc R . .
C58 C 1.10435(18) 0.4390(2) 0.36226(12) 0.0414(9) Uani 1 1 d . . .
H58 H 1.1409 0.4288 0.3947 0.050 Uiso 1 1 calc R . .
C59 C 0.90746(14) -0.05092(14) 0.13735(10) 0.0165(5) Uani 1 1 d . . .
C60 C 0.89110(15) -0.05538(16) 0.18306(10) 0.0211(5) Uani 1 1 d . . .
H60 H 0.9041 -0.0125 0.2065 0.025 Uiso 1 1 calc R . .
C61 C 0.85540(15) -0.12355(17) 0.19395(12) 0.0263(6) Uani 1 1 d . . .
H61 H 0.8436 -0.1281 0.2250 0.032 Uiso 1 1 calc R . .
C62 C 0.83767(17) -0.18379(17) 0.15922(13) 0.0313(7) Uani 1 1 d . . .
H62 H 0.8123 -0.2306 0.1653 0.038 Uiso 1 1 calc R . .
C63 C 0.85711(19) -0.17540(17) 0.11540(13) 0.0344(7) Uani 1 1 d . . .
H63 H 0.8456 -0.2183 0.0919 0.041 Uiso 1 1 calc R . .
C64 C 0.54786(16) 0.24047(16) 0.17000(11) 0.0219(5) Uani 1 1 d . . .
H64 H 0.5400 0.1856 0.1619 0.026 Uiso 1 1 calc R . .
C65 C 0.49851(18) 0.37300(19) 0.15910(14) 0.0377(8) Uani 1 1 d . . .
H65A H 0.5523 0.3845 0.1804 0.057 Uiso 1 1 calc R . .
H65B H 0.4613 0.3920 0.1761 0.057 Uiso 1 1 calc R . .
H65C H 0.4883 0.4000 0.1264 0.057 Uiso 1 1 calc R . .
C66 C 0.4131(2) 0.2587(3) 0.12012(15) 0.0460(9) Uani 1 1 d . . .
H66A H 0.4166 0.2014 0.1145 0.069 Uiso 1 1 calc R . .
H66B H 0.3973 0.2863 0.0874 0.069 Uiso 1 1 calc R . .
H66C H 0.3741 0.2685 0.1376 0.069 Uiso 1 1 calc R . .
C67 C 0.74912(16) 0.46213(15) 0.19979(11) 0.0232(6) Uani 1 1 d . . .
H67 H 0.7987 0.4508 0.1956 0.028 Uiso 1 1 calc R . .
C68 C 0.65968(17) 0.56122(17) 0.21459(13) 0.0310(6) Uani 1 1 d . . .
H68A H 0.6313 0.5961 0.1866 0.046 Uiso 1 1 calc R . .
H68B H 0.6696 0.5897 0.2468 0.046 Uiso 1 1 calc R . .
H68C H 0.6280 0.5138 0.2148 0.046 Uiso 1 1 calc R . .
C69 C 0.79043(19) 0.60043(17) 0.20830(14) 0.0354(7) Uani 1 1 d . . .
H69A H 0.8347 0.5779 0.1992 0.053 Uiso 1 1 calc R . .
H69B H 0.8096 0.6240 0.2423 0.053 Uiso 1 1 calc R . .
H69C H 0.7648 0.6415 0.1837 0.053 Uiso 1 1 calc R . .
C70 C 0.31363(19) 0.2667(2) 0.22740(12) 0.0345(8) Uani 1 1 d . . .
H70 H 0.2636 0.2914 0.2144 0.041 Uiso 1 1 calc R . .
C71 C 0.31984(18) 0.1849(2) 0.22800(11) 0.0343(7) Uani 1 1 d . . .
H71 H 0.2739 0.1530 0.2163 0.041 Uiso 1 1 calc R . .
C72 C 0.3923(2) 0.1495(2) 0.24550(13) 0.0377(8) Uani 1 1 d . . .
H72 H 0.3967 0.0932 0.2454 0.045 Uiso 1 1 calc R . .
C73 C 0.45972(18) 0.1966(2) 0.26361(13) 0.0379(8) Uani 1 1 d . . .
H73 H 0.5101 0.1725 0.2756 0.045 Uiso 1 1 calc R . .
C74 C 0.45259(19) 0.2771(2) 0.26391(12) 0.0353(7) Uani 1 1 d . . .
H74 H 0.4980 0.3093 0.2768 0.042 Uiso 1 1 calc R . .
C75 C 0.3797(2) 0.31201(19) 0.24557(12) 0.0347(7) Uani 1 1 d . . .
H75 H 0.3753 0.3683 0.2455 0.042 Uiso 1 1 calc R . .
N1 N 0.87066(12) 0.42101(12) 0.07924(8) 0.0159(4) Uani 1 1 d . . .
N2 N 1.01706(12) 0.22591(12) 0.23671(8) 0.0137(4) Uani 1 1 d . . .
N3 N 0.84684(11) 0.10526(12) 0.06211(7) 0.0130(4) Uani 1 1 d . . .
N4 N 0.73655(14) 0.46762(15) -0.04410(9) 0.0306(6) Uani 1 1 d . . .
N5 N 1.10968(13) 0.39488(17) 0.32288(9) 0.0313(6) Uani 1 1 d . . .
N6 N 0.89147(14) -0.11041(13) 0.10356(9) 0.0258(5) Uani 1 1 d . . .
N7 N 0.48912(13) 0.28796(15) 0.15095(9) 0.0262(5) Uani 1 1 d . . .
N8 N 0.73399(14) 0.53763(13) 0.20801(9) 0.0242(5) Uani 1 1 d . . .
O1 O 0.82748(9) 0.34386(10) 0.16027(6) 0.0148(3) Uani 1 1 d . . .
O2 O 0.84897(9) 0.19388(9) 0.19290(6) 0.0115(3) Uani 1 1 d . . .
O3 O 0.76076(10) 0.22490(9) 0.09894(6) 0.0131(3) Uani 1 1 d . . .
O4 O 0.90913(12) 0.24244(11) 0.12891(9) 0.0255(4) Uani 1 1 d . . .
O5 O 0.70614(11) 0.38638(13) 0.06651(8) 0.0337(5) Uani 1 1 d . . .
O6 O 0.63052(10) 0.32014(11) 0.10333(7) 0.0230(4) Uani 1 1 d . . .
O7 O 0.90672(11) 0.31205(11) 0.26452(7) 0.0253(4) Uani 1 1 d . . .
O8 O 0.78616(11) 0.27264(11) 0.26136(7) 0.0218(4) Uani 1 1 d . . .
O9 O 0.77081(9) 0.07005(9) 0.13077(6) 0.0148(3) Uani 1 1 d . . .
O10 O 0.68781(10) 0.13294(10) 0.16412(7) 0.0196(4) Uani 1 1 d . . .
O11 O 0.81748(10) 0.29809(10) 0.02598(6) 0.0159(3) Uani 1 1 d . . .
O12 O 0.98701(9) 0.36217(10) 0.19518(6) 0.0136(3) Uani 1 1 d . . .
O13 O 0.93142(9) 0.08863(10) 0.15378(6) 0.0134(3) Uani 1 1 d . . .
O14 O 0.61359(10) 0.26085(10) 0.19803(7) 0.0183(4) Uani 1 1 d . . .
O15 O 0.70385(11) 0.40558(11) 0.19717(8) 0.0233(4) Uani 1 1 d . . .
O16A O 0.5566(4) 0.6167(5) 0.0921(3) 0.041(2) Uani 0.314(4) 1 d PD A 1
C76A C 0.6162(5) 0.5882(6) 0.0882(4) 0.031(2) Uani 0.314(4) 1 d PD A 1
H76A H 0.6343 0.5398 0.1055 0.037 Uiso 0.314(4) 1 calc PR A 1
C77A C 0.6433(8) 0.6998(7) 0.0401(5) 0.046(3) Uani 0.314(4) 1 d PD A 1
H77A H 0.6101 0.7294 0.0560 0.068 Uiso 0.314(4) 1 calc PR A 1
H77B H 0.6169 0.6962 0.0034 0.068 Uiso 0.314(4) 1 calc PR A 1
H77C H 0.6936 0.7274 0.0463 0.068 Uiso 0.314(4) 1 calc PR A 1
C78A C 0.7351(8) 0.5805(9) 0.0682(7) 0.067(4) Uani 0.314(4) 1 d PD A 1
H78A H 0.7325 0.5247 0.0778 0.100 Uiso 0.314(4) 1 calc PR A 1
H78B H 0.7760 0.6080 0.0948 0.100 Uiso 0.314(4) 1 calc PR A 1
H78C H 0.7475 0.5832 0.0362 0.100 Uiso 0.314(4) 1 calc PR A 1
N9A N 0.6572(12) 0.6197(14) 0.0616(9) 0.23(2) Uani 0.314(4) 1 d PD A 1
O16B O 0.7331(2) 0.6902(3) 0.01166(16) 0.0603(12) Uani 0.686(4) 1 d PD A 2
C76B C 0.6647(4) 0.6248(3) 0.0628(3) 0.0357(16) Uani 0.686(4) 1 d PD A 2
H76B H 0.6578 0.6776 0.0758 0.054 Uiso 0.686(4) 1 calc PR A 2
H76C H 0.6705 0.5851 0.0896 0.054 Uiso 0.686(4) 1 calc PR A 2
H76D H 0.6188 0.6118 0.0338 0.054 Uiso 0.686(4) 1 calc PR A 2
C77B C 0.7369(4) 0.6248(4) 0.0463(2) 0.0502(14) Uani 0.686(4) 1 d PD A 2
H77D H 0.7843 0.6302 0.0762 0.060 Uiso 0.686(4) 1 calc PR A 2
H77E H 0.7407 0.5738 0.0293 0.060 Uiso 0.686(4) 1 calc PR A 2
C78B C 0.8003(3) 0.6924(4) -0.0098(2) 0.0533(14) Uani 0.686(4) 1 d PDU A 2
H78D H 0.8508 0.6895 0.0180 0.064 Uiso 0.686(4) 1 calc PR A 2
H78E H 0.7972 0.6466 -0.0327 0.064 Uiso 0.686(4) 1 calc PR A 2
C79B C 0.7957(3) 0.7661(4) -0.0375(2) 0.068(2) Uani 0.686(4) 1 d PU A 2
H79A H 0.7666 0.7572 -0.0733 0.101 Uiso 0.686(4) 1 calc PR A 2
H79B H 0.8488 0.7848 -0.0344 0.101 Uiso 0.686(4) 1 calc PR A 2
H79C H 0.7684 0.8062 -0.0235 0.101 Uiso 0.686(4) 1 calc PR A 2
O17A O 0.5141(3) 0.1074(3) 0.07389(18) 0.0392(16) Uani 0.408(4) 1 d PD B 3
C80A C 0.5573(6) 0.1441(6) 0.0521(3) 0.033(2) Uani 0.408(4) 1 d PD B 3
H80A H 0.6017 0.1710 0.0738 0.039 Uiso 0.408(4) 1 calc PR B 3
C81A C 0.4882(5) 0.1000(6) -0.0323(3) 0.048(2) Uani 0.408(4) 1 d PD B 3
H81A H 0.5082 0.0843 -0.0600 0.073 Uiso 0.408(4) 1 calc PR B 3
H81B H 0.4399 0.1309 -0.0459 0.073 Uiso 0.408(4) 1 calc PR B 3
H81C H 0.4771 0.0523 -0.0153 0.073 Uiso 0.408(4) 1 calc PR B 3
C82A C 0.5960(5) 0.2013(5) -0.0153(3) 0.036(2) Uani 0.408(4) 1 d PD B 3
H82A H 0.5628 0.2425 -0.0364 0.053 Uiso 0.408(4) 1 calc PR B 3
H82B H 0.6216 0.1704 -0.0357 0.053 Uiso 0.408(4) 1 calc PR B 3
H82C H 0.6361 0.2264 0.0131 0.053 Uiso 0.408(4) 1 calc PR B 3
N10A N 0.5475(6) 0.1486(5) 0.0045(3) 0.0244(18) Uani 0.408(4) 1 d PD B 3
C80B C 0.3101(6) 0.0733(6) 0.0031(6) 0.143(6) Uani 0.592(4) 1 d PU B 4
H80B H 0.2682 0.0636 -0.0288 0.214 Uiso 0.592(4) 1 calc PR B 4
H80C H 0.2895 0.1056 0.0256 0.214 Uiso 0.592(4) 1 calc PR B 4
H80D H 0.3290 0.0223 0.0196 0.214 Uiso 0.592(4) 1 calc PR B 4
C81B C 0.3778(7) 0.1173(7) -0.0077(4) 0.110(4) Uani 0.592(4) 1 d PDU B 4
H81D H 0.3846 0.0964 -0.0395 0.132 Uiso 0.592(4) 1 calc PR B 4
H81E H 0.3644 0.1744 -0.0129 0.132 Uiso 0.592(4) 1 calc PR B 4
C82B C 0.5210(7) 0.1614(7) 0.0388(6) 0.100(5) Uani 0.592(4) 1 d PD B 4
H82D H 0.5585 0.1559 0.0734 0.120 Uiso 0.592(4) 1 calc PR B 4
H82E H 0.5012 0.2167 0.0354 0.120 Uiso 0.592(4) 1 calc PR B 4
C83B C 0.5647(10) 0.1506(12) 0.0028(7) 0.151(10) Uani 0.592(4) 1 d PD B 4
H83A H 0.5702 0.0936 -0.0029 0.226 Uiso 0.592(4) 1 calc PR B 4
H83B H 0.6169 0.1746 0.0165 0.226 Uiso 0.592(4) 1 calc PR B 4
H83C H 0.5364 0.1762 -0.0295 0.226 Uiso 0.592(4) 1 calc PR B 4
O17B O 0.4549(4) 0.1087(3) 0.0349(3) 0.090(2) Uani 0.592(4) 1 d PD B 4

loop_
_atom_site_aniso_label
_atom_site_aniso_U_11
_atom_site_aniso_U_22
_atom_site_aniso_U_33
_atom_site_aniso_U_23
_atom_site_aniso_U_13
_atom_site_aniso_U_12
Dy1 0.01367(7) 0.00917(7) 0.01513(7) 0.00085(4) 0.00773(5) 0.00131(3)
Mn1 0.01382(16) 0.01608(18) 0.01179(17) 0.00284(14) 0.00615(13) 0.00203(13)
Mn2 0.01200(16) 0.00965(16) 0.01157(17) -0.00047(13) 0.00496(13) -0.00045(12)
Mn3 0.01279(16) 0.00732(16) 0.01188(17) -0.00058(13) 0.00605(13) 0.00030(12)
C1 0.0282(13) 0.0210(13) 0.0191(13) 0.0036(11) 0.0048(10) 0.0067(11)
C2 0.0381(18) 0.068(3) 0.044(2) 0.0323(19) 0.0101(15) 0.0224(17)
C3 0.0267(13) 0.0084(11) 0.0175(12) -0.0032(9) 0.0041(10) 0.0049(9)
C4 0.0308(14) 0.0311(15) 0.0199(13) -0.0036(12) 0.0074(11) 0.0050(12)
C5 0.0211(12) 0.0142(12) 0.0221(13) -0.0027(10) 0.0094(10) -0.0028(9)
C6 0.0341(15) 0.0160(13) 0.064(2) -0.0103(14) 0.0322(15) -0.0087(11)
C7 0.0121(10) 0.0125(12) 0.0110(11) -0.0002(8) 0.0043(8) -0.0002(8)
C8 0.0149(10) 0.0092(10) 0.0142(11) 0.0008(9) 0.0064(9) 0.0001(8)
C9 0.0147(10) 0.0122(11) 0.0146(11) -0.0032(9) 0.0090(9) -0.0010(8)
C10 0.0136(10) 0.0146(12) 0.0110(11) 0.0008(8) 0.0046(9) 0.0009(8)
C11 0.0118(10) 0.0107(11) 0.0137(11) 0.0014(9) 0.0060(8) 0.0005(8)
C12 0.0141(10) 0.0105(11) 0.0117(11) -0.0002(8) 0.0057(8) 0.0000(8)
C13 0.0164(11) 0.0093(10) 0.0119(11) 0.0012(8) 0.0045(9) -0.0028(8)
C14 0.0182(11) 0.0147(11) 0.0136(11) 0.0029(9) 0.0076(9) 0.0007(9)
C15 0.0215(12) 0.0236(13) 0.0162(12) 0.0062(10) 0.0071(10) 0.0060(10)
C16 0.0256(13) 0.0254(14) 0.0121(11) 0.0046(10) 0.0066(10) 0.0012(10)
C17 0.0241(13) 0.0158(12) 0.0150(12) -0.0026(9) 0.0087(10) -0.0009(9)
C18 0.0185(11) 0.0101(10) 0.0159(12) -0.0007(9) 0.0061(9) 0.0002(9)
C19 0.0160(10) 0.0110(11) 0.0154(11) -0.0011(9) 0.0051(9) -0.0002(8)
C20 0.0153(10) 0.0124(11) 0.0150(11) -0.0009(9) 0.0063(9) -0.0019(8)
C21 0.0187(11) 0.0207(13) 0.0159(12) -0.0045(10) 0.0056(9) -0.0045(10)
C22 0.0182(11) 0.0174(12) 0.0216(12) -0.0039(10) 0.0053(10) -0.0070(9)
C23 0.0188(12) 0.0181(13) 0.0210(12) 0.0025(10) 0.0084(10) -0.0044(9)
C24 0.0189(11) 0.0154(12) 0.0146(11) -0.0006(9) 0.0064(9) -0.0004(9)
C25 0.0171(10) 0.0124(11) 0.0074(10) -0.0022(8) 0.0041(8) 0.0005(8)
C26 0.0164(10) 0.0129(11) 0.0111(10) -0.0005(9) 0.0068(8) 0.0015(8)
C27 0.0217(12) 0.0126(12) 0.0196(12) 0.0022(9) 0.0100(10) 0.0032(9)
C28 0.0228(12) 0.0149(12) 0.0193(12) 0.0047(10) 0.0074(10) 0.0078(9)
C29 0.0159(11) 0.0237(13) 0.0100(11) 0.0012(9) 0.0023(9) 0.0061(9)
C30 0.0162(11) 0.0161(12) 0.0096(10) -0.0002(9) 0.0042(8) -0.0004(9)
C31 0.0187(11) 0.0194(12) 0.0139(11) 0.0069(9) 0.0084(9) 0.0067(9)
C32 0.0129(10) 0.0172(12) 0.0131(11) -0.0034(9) 0.0048(8) -0.0036(9)
C33 0.0172(10) 0.0088(10) 0.0136(11) -0.0014(9) 0.0082(9) 0.0008(8)
C34 0.0222(12) 0.0166(12) 0.0181(12) 0.0064(10) 0.0109(10) 0.0072(9)
C35 0.0348(14) 0.0147(12) 0.0242(13) 0.0075(10) 0.0178(11) 0.0069(10)
C36 0.0374(15) 0.0152(13) 0.0360(16) 0.0047(11) 0.0233(13) 0.0024(11)
C37 0.0316(14) 0.0147(12) 0.0300(15) 0.0000(11) 0.0155(11) -0.0008(10)
C38 0.0223(12) 0.0185(13) 0.0202(12) 0.0031(10) 0.0104(10) 0.0040(10)
C39 0.0164(11) 0.0208(13) 0.0077(10) -0.0015(9) 0.0060(9) -0.0014(9)
C40 0.0151(11) 0.0290(14) 0.0143(12) 0.0009(10) 0.0033(9) -0.0028(10)
C41 0.0191(12) 0.0324(15) 0.0146(12) 0.0042(11) 0.0015(9) 0.0050(10)
C42 0.0266(13) 0.0200(13) 0.0175(12) 0.0055(10) 0.0051(10) 0.0039(10)
C43 0.0202(11) 0.0170(12) 0.0131(11) 0.0022(9) 0.0063(9) -0.0004(9)
C44 0.0147(10) 0.0093(10) 0.0148(11) -0.0009(9) 0.0064(8) -0.0026(8)
C45 0.0203(11) 0.0119(11) 0.0183(12) -0.0044(9) 0.0083(9) -0.0009(9)
C46 0.0276(13) 0.0222(13) 0.0158(12) -0.0067(10) 0.0088(10) -0.0038(10)
C47 0.0276(13) 0.0245(14) 0.0137(12) 0.0001(10) 0.0035(10) 0.0006(11)
C48 0.0192(11) 0.0184(12) 0.0167(12) 0.0017(10) 0.0048(9) 0.0016(9)
C49 0.0245(12) 0.0329(15) 0.0142(12) 0.0095(11) 0.0107(10) 0.0120(11)
C50 0.0279(14) 0.0429(18) 0.0219(14) 0.0060(13) 0.0018(11) 0.0103(13)
C51 0.0270(15) 0.066(2) 0.0277(16) 0.0082(16) 0.0057(12) 0.0079(15)
C52 0.0315(16) 0.073(3) 0.0307(17) 0.0288(17) 0.0148(13) 0.0299(17)
C53 0.0402(18) 0.047(2) 0.0413(19) 0.0261(16) 0.0199(15) 0.0271(16)
C54 0.0193(11) 0.0246(13) 0.0186(12) -0.0082(10) 0.0115(10) -0.0116(10)
C55 0.0344(14) 0.0197(13) 0.0290(14) -0.0077(11) 0.0168(12) -0.0068(11)
C56 0.0449(17) 0.0269(16) 0.0464(19) -0.0193(14) 0.0300(15) -0.0142(13)
C57 0.0407(17) 0.055(2) 0.0397(18) -0.0340(16) 0.0281(15) -0.0246(16)
C58 0.0322(16) 0.071(2) 0.0232(15) -0.0236(16) 0.0111(12) -0.0163(16)
C59 0.0172(11) 0.0122(11) 0.0226(13) 0.0029(9) 0.0096(9) 0.0027(9)
C60 0.0244(12) 0.0174(13) 0.0240(13) 0.0064(10) 0.0111(10) 0.0039(10)
C61 0.0241(13) 0.0259(14) 0.0349(15) 0.0171(12) 0.0177(11) 0.0083(11)
C62 0.0266(14) 0.0186(14) 0.052(2) 0.0140(13) 0.0175(13) -0.0010(11)
C63 0.0445(18) 0.0150(14) 0.0473(19) -0.0047(13) 0.0197(15) -0.0106(12)
C64 0.0246(13) 0.0211(13) 0.0246(14) -0.0027(11) 0.0145(11) -0.0026(10)
C65 0.0319(16) 0.0321(17) 0.049(2) 0.0058(15) 0.0128(14) 0.0126(13)
C66 0.0228(15) 0.073(3) 0.039(2) -0.0044(18) 0.0049(14) -0.0062(15)
C67 0.0305(13) 0.0150(12) 0.0313(15) -0.0072(11) 0.0200(12) -0.0025(10)
C68 0.0353(15) 0.0167(13) 0.0464(18) -0.0056(13) 0.0205(14) 0.0029(11)
C69 0.0485(18) 0.0152(14) 0.053(2) -0.0101(13) 0.0317(16) -0.0106(12)
C70 0.0264(15) 0.052(2) 0.0288(16) 0.0110(14) 0.0131(13) 0.0095(13)
C71 0.0324(15) 0.0466(19) 0.0246(15) -0.0113(13) 0.0099(12) -0.0180(14)
C72 0.059(2) 0.0264(16) 0.0375(18) -0.0031(14) 0.0292(16) 0.0022(14)
C73 0.0266(15) 0.057(2) 0.0359(17) 0.0136(16) 0.0181(13) 0.0123(14)
C74 0.0304(15) 0.050(2) 0.0272(16) -0.0091(14) 0.0117(13) -0.0179(14)
C75 0.0523(19) 0.0265(16) 0.0339(17) -0.0027(13) 0.0259(15) 0.0000(14)
N1 0.0178(9) 0.0150(10) 0.0175(10) 0.0042(8) 0.0095(8) 0.0038(8)
N2 0.0153(9) 0.0153(10) 0.0114(9) -0.0008(7) 0.0055(8) -0.0005(7)
N3 0.0160(9) 0.0113(9) 0.0131(9) -0.0005(7) 0.0064(7) -0.0012(7)
N4 0.0338(13) 0.0335(14) 0.0291(13) 0.0169(11) 0.0165(10) 0.0192(11)
N5 0.0230(11) 0.0530(17) 0.0194(12) -0.0132(11) 0.0088(9) -0.0079(11)
N6 0.0365(13) 0.0132(11) 0.0324(13) -0.0032(9) 0.0173(10) -0.0054(9)
N7 0.0200(11) 0.0337(13) 0.0263(12) 0.0025(10) 0.0093(9) -0.0004(10)
N8 0.0341(12) 0.0127(10) 0.0332(13) -0.0037(9) 0.0210(10) -0.0010(9)
O1 0.0175(8) 0.0103(8) 0.0198(9) -0.0016(7) 0.0106(7) 0.0016(6)
O2 0.0144(7) 0.0096(8) 0.0122(8) -0.0008(6) 0.0067(6) -0.0003(6)
O3 0.0158(8) 0.0105(8) 0.0141(8) 0.0020(6) 0.0063(6) 0.0014(6)
O4 0.0295(10) 0.0107(8) 0.0483(13) -0.0053(8) 0.0296(10) -0.0036(7)
O5 0.0274(10) 0.0331(12) 0.0349(12) 0.0194(9) 0.0011(9) -0.0049(9)
O6 0.0225(9) 0.0270(10) 0.0217(9) 0.0073(8) 0.0100(7) 0.0100(7)
O7 0.0341(10) 0.0222(10) 0.0181(9) -0.0017(8) 0.0060(8) -0.0112(8)
O8 0.0210(9) 0.0263(11) 0.0186(9) -0.0068(7) 0.0068(7) 0.0067(7)
O9 0.0151(8) 0.0109(8) 0.0201(9) -0.0011(7) 0.0079(6) -0.0006(6)
O10 0.0214(9) 0.0136(9) 0.0288(10) -0.0011(7) 0.0150(7) -0.0007(7)
O11 0.0189(8) 0.0172(9) 0.0135(8) 0.0042(7) 0.0079(7) 0.0007(7)
O12 0.0134(7) 0.0119(8) 0.0151(8) 0.0005(6) 0.0039(6) -0.0022(6)
O13 0.0148(7) 0.0131(8) 0.0130(8) -0.0028(6) 0.0056(6) 0.0032(6)
O14 0.0181(9) 0.0185(9) 0.0222(9) 0.0009(7) 0.0122(7) 0.0015(7)
O15 0.0286(10) 0.0130(9) 0.0356(11) -0.0033(8) 0.0205(8) -0.0002(7)
O16A 0.029(4) 0.059(5) 0.038(4) -0.007(4) 0.014(3) -0.012(3)
C76A 0.024(5) 0.040(6) 0.031(5) -0.002(4) 0.012(4) -0.006(4)
C77A 0.060(7) 0.040(7) 0.036(6) 0.006(5) 0.014(5) 0.018(6)
C78A 0.068(9) 0.048(9) 0.095(13) -0.007(9) 0.042(9) 0.006(7)
N9A 0.12(2) 0.33(5) 0.17(3) -0.19(3) -0.058(19) 0.09(3)
O16B 0.054(2) 0.076(3) 0.047(2) 0.007(2) 0.0116(19) -0.006(2)
C76B 0.037(3) 0.028(3) 0.053(4) 0.004(3) 0.030(3) -0.002(2)
C77B 0.055(3) 0.044(4) 0.056(4) -0.007(3) 0.025(3) 0.000(3)
C78B 0.038(3) 0.061(4) 0.055(3) -0.017(3) 0.006(2) -0.003(2)
C79B 0.013(2) 0.146(5) 0.033(3) 0.045(3) -0.0078(18) -0.032(3)
O17A 0.050(3) 0.042(3) 0.014(2) 0.009(2) -0.007(2) -0.030(3)
C80A 0.040(5) 0.024(4) 0.023(4) -0.005(3) -0.006(4) -0.011(4)
C81A 0.050(5) 0.064(6) 0.026(4) -0.007(4) 0.003(4) -0.014(4)
C82A 0.032(4) 0.045(5) 0.036(4) 0.002(4) 0.020(3) -0.019(4)
N10A 0.032(4) 0.023(4) 0.022(4) 0.002(3) 0.012(3) -0.010(3)
C80B 0.071(6) 0.093(7) 0.239(15) 0.107(9) 0.011(7) -0.037(5)
C81B 0.166(10) 0.093(8) 0.055(6) 0.020(5) 0.013(6) -0.024(7)
C82B 0.080(8) 0.057(7) 0.187(15) -0.023(8) 0.075(9) -0.029(6)
C83B 0.086(12) 0.20(2) 0.147(17) -0.101(14) 0.013(10) 0.036(11)
O17B 0.096(5) 0.061(4) 0.132(7) 0.013(4) 0.064(5) -0.010(3)

loop_
_atom_type_symbol
_atom_type_description
_atom_type_scat_dispersion_real
_atom_type_scat_dispersion_imag
_atom_type_scat_source
C C 0.0033 0.0016 'International Tables Vol C Tables 4.2.6.8 and 6.1.1.4'
H H 0.0000 0.0000 'International Tables Vol C Tables 4.2.6.8 and 6.1.1.4'
N N 0.0061 0.0033 'International Tables Vol C Tables 4.2.6.8 and 6.1.1.4'
O O 0.0106 0.0060 'International Tables Vol C Tables 4.2.6.8 and 6.1.1.4'
Mn Mn 0.3368 0.7283 'International Tables Vol C Tables 4.2.6.8 and 6.1.1.4'
Dy Dy -0.1892 4.4098 'International Tables Vol C Tables 4.2.6.8 and 6.1.1.4'

loop_
_geom_angle_atom_site_label_1
_geom_angle_atom_site_label_2
_geom_angle_atom_site_label_3
_geom_angle
O1 Dy1 O6 94.67(6)
O1 Dy1 O8 91.60(6)
O6 Dy1 O8 144.37(6)
O1 Dy1 O10 138.93(6)
O6 Dy1 O10 98.65(7)
O8 Dy1 O10 99.35(6)
O1 Dy1 O14 147.64(6)
O6 Dy1 O14 76.01(6)
O8 Dy1 O14 80.06(6)
O10 Dy1 O14 73.43(6)
O1 Dy1 O2 69.46(6)
O6 Dy1 O2 141.61(6)
O8 Dy1 O2 72.92(6)
O10 Dy1 O2 76.20(5)
O14 Dy1 O2 134.95(6)
O1 Dy1 O3 69.10(6)
O6 Dy1 O3 74.42(6)
O8 Dy1 O3 139.73(6)
O10 Dy1 O3 77.41(6)
O14 Dy1 O3 134.24(6)
O2 Dy1 O3 67.31(5)
O1 Dy1 O15 74.22(6)
O6 Dy1 O15 73.49(7)
O8 Dy1 O15 74.62(6)
O10 Dy1 O15 146.85(6)
O14 Dy1 O15 73.41(6)
O2 Dy1 O15 129.73(6)
O3 Dy1 O15 128.20(6)
O1 Dy1 Mn2 35.37(4)
O6 Dy1 Mn2 127.07(5)
O8 Dy1 Mn2 72.84(5)
O10 Dy1 Mn2 111.59(4)
O14 Dy1 Mn2 152.88(5)
O2 Dy1 Mn2 35.79(4)
O3 Dy1 Mn2 71.42(4)
O15 Dy1 Mn2 97.93(4)
O1 Dy1 Mn1 35.66(4)
O6 Dy1 Mn1 73.68(4)
O8 Dy1 Mn1 125.18(5)
O10 Dy1 Mn1 113.33(4)
O14 Dy1 Mn1 149.61(4)
O2 Dy1 Mn1 73.84(4)
O3 Dy1 Mn1 36.14(4)
O15 Dy1 Mn1 95.64(4)
Mn2 Dy1 Mn1 54.924(9)
O1 Dy1 Mn3 70.18(4)
O6 Dy1 Mn3 108.38(5)
O8 Dy1 Mn3 106.73(4)
O10 Dy1 Mn3 68.75(4)
O14 Dy1 Mn3 142.17(4)
O2 Dy1 Mn3 33.87(4)
O3 Dy1 Mn3 34.18(4)
O15 Dy1 Mn3 144.40(4)
Mn2 Dy1 Mn3 51.495(9)
Mn1 Dy1 Mn3 53.598(9)
O11 Mn1 O1 170.57(7)
O11 Mn1 O3 96.46(7)
O1 Mn1 O3 89.30(7)
O11 Mn1 N1 80.18(8)
O1 Mn1 N1 94.05(8)
O3 Mn1 N1 176.64(8)
O11 Mn1 O4 94.98(8)
O1 Mn1 O4 78.89(8)
O3 Mn1 O4 77.82(7)
N1 Mn1 O4 102.53(7)
O11 Mn1 O5 94.94(8)
O1 Mn1 O5 92.22(8)
O3 Mn1 O5 92.80(7)
N1 Mn1 O5 87.36(7)
O4 Mn1 O5 167.04(8)
O11 Mn1 Mn3 96.16(5)
O1 Mn1 Mn3 83.66(5)
O3 Mn1 Mn3 38.66(5)
N1 Mn1 Mn3 141.48(6)
O4 Mn1 Mn3 39.19(5)
O5 Mn1 Mn3 131.10(5)
O11 Mn1 Mn2 134.87(5)
O1 Mn1 Mn2 38.26(5)
O3 Mn1 Mn2 83.68(5)
N1 Mn1 Mn2 98.78(6)
O4 Mn1 Mn2 40.69(6)
O5 Mn1 Mn2 130.18(6)
Mn3 Mn1 Mn2 57.197(12)
O11 Mn1 Dy1 142.72(5)
O1 Mn1 Dy1 45.13(5)
O3 Mn1 Dy1 48.06(5)
N1 Mn1 Dy1 135.18(6)
O4 Mn1 Dy1 88.53(5)
O5 Mn1 Dy1 78.53(6)
Mn3 Mn1 Dy1 64.353(10)
Mn2 Mn1 Dy1 62.469(10)
O12 Mn2 O1 93.73(7)
O12 Mn2 O2 173.92(7)
O1 Mn2 O2 90.66(7)
O12 Mn2 O4 94.64(8)
O1 Mn2 O4 85.10(8)
O2 Mn2 O4 81.53(7)
O12 Mn2 O7 93.90(7)
O1 Mn2 O7 93.32(8)
O2 Mn2 O7 90.04(7)
O4 Mn2 O7 171.40(8)
O12 Mn2 N2 80.32(7)
O1 Mn2 N2 173.21(8)
O2 Mn2 N2 95.53(7)
O4 Mn2 N2 98.57(8)
O7 Mn2 N2 83.88(8)
O12 Mn2 Mn3 135.29(5)
O1 Mn2 Mn3 87.03(5)
O2 Mn2 Mn3 40.72(5)
O4 Mn2 Mn3 40.82(5)
O7 Mn2 Mn3 130.73(5)
N2 Mn2 Mn3 99.49(6)
O12 Mn2 Mn1 93.61(5)
O1 Mn2 Mn1 38.60(5)
O2 Mn2 Mn1 87.19(5)
O4 Mn2 Mn1 46.57(6)
O7 Mn2 Mn1 131.72(6)
N2 Mn2 Mn1 144.35(6)
Mn3 Mn2 Mn1 60.795(12)
O12 Mn2 Dy1 137.34(5)
O1 Mn2 Dy1 45.16(5)
O2 Mn2 Dy1 47.99(5)
O4 Mn2 Dy1 92.63(6)
O7 Mn2 Dy1 80.36(5)
N2 Mn2 Dy1 139.72(6)
Mn3 Mn2 Dy1 65.533(10)
Mn1 Mn2 Dy1 62.607(10)
O4 Mn3 O2 84.55(8)
O4 Mn3 O3 86.75(8)
O2 Mn3 O3 91.19(7)
O4 Mn3 O13 91.51(8)
O2 Mn3 O13 94.11(7)
O3 Mn3 O13 174.24(7)
O4 Mn3 O9 176.88(8)
O2 Mn3 O9 93.42(7)
O3 Mn3 O9 90.92(7)
O13 Mn3 O9 91.01(7)
O4 Mn3 N3 97.75(8)
O2 Mn3 N3 173.29(7)
O3 Mn3 N3 95.23(8)
O13 Mn3 N3 79.56(7)
O9 Mn3 N3 84.53(7)
O4 Mn3 Mn2 42.98(7)
O2 Mn3 Mn2 41.57(5)
O3 Mn3 Mn2 88.47(5)
O13 Mn3 Mn2 94.00(5)
O9 Mn3 Mn2 134.93(5)
N3 Mn3 Mn2 140.39(5)
O4 Mn3 Mn1 47.23(7)
O2 Mn3 Mn1 88.79(5)
O3 Mn3 Mn1 39.56(5)
O13 Mn3 Mn1 138.21(5)
O9 Mn3 Mn1 130.48(5)
N3 Mn3 Mn1 97.40(6)
Mn2 Mn3 Mn1 62.008(12)
O4 Mn3 Dy1 91.97(6)
O2 Mn3 Dy1 46.08(5)
O3 Mn3 Dy1 46.26(5)
O13 Mn3 Dy1 139.37(5)
O9 Mn3 Dy1 84.91(5)
N3 Mn3 Dy1 139.73(5)
Mn2 Mn3 Dy1 62.972(10)
Mn1 Mn3 Dy1 62.049(10)
O5 C1 O6 125.5(2)
O5 C1 C2 117.3(3)
O6 C1 C2 117.1(3)
C1 C2 H2A 109.5
C1 C2 H2B 109.5
H2A C2 H2B 109.5
C1 C2 H2C 109.5
H2A C2 H2C 109.5
H2B C2 H2C 109.5
O8 C3 O7 125.6(2)
O8 C3 C4 118.8(2)
O7 C3 C4 115.7(2)
C3 C4 H4A 109.5
C3 C4 H4B 109.5
H4A C4 H4B 109.5
C3 C4 H4C 109.5
H4A C4 H4C 109.5
H4B C4 H4C 109.5
O10 C5 O9 126.0(2)
O10 C5 C6 118.5(2)
O9 C5 C6 115.5(2)
C5 C6 H6A 109.5
C5 C6 H6B 109.5
H6A C6 H6B 109.5
C5 C6 H6C 109.5
H6A C6 H6C 109.5
H6B C6 H6C 109.5
C8 C7 C12 119.2(2)
C8 C7 C13 121.6(2)
C12 C7 C13 118.2(2)
C7 C8 C9 120.9(2)
C7 C8 H8 119.5
C9 C8 H8 119.5
C10 C9 C8 118.9(2)
C10 C9 C19 119.8(2)
C8 C9 C19 120.3(2)
C9 C10 C11 121.5(2)
C9 C10 H10 119.3
C11 C10 H10 119.3
C10 C11 C12 118.6(2)
C10 C11 C25 117.5(2)
C12 C11 C25 122.7(2)
C7 C12 C11 120.9(2)
C7 C12 H12 119.5
C11 C12 H12 119.5
C18 C13 C14 117.7(2)
C18 C13 C7 115.5(2)
C14 C13 C7 126.7(2)
C15 C14 C13 118.5(2)
C15 C14 C31 119.5(2)
C13 C14 C31 121.9(2)
C16 C15 C14 122.2(2)
C16 C15 H15 118.9
C14 C15 H15 118.9
C17 C16 C15 119.6(2)
C17 C16 H16 120.2
C15 C16 H16 120.2
C16 C17 C18 119.5(2)
C16 C17 H17 120.3
C18 C17 H17 120.3
C17 C18 C13 122.4(2)
C17 C18 H18 118.8
C13 C18 H18 118.8
C24 C19 C20 118.1(2)
C24 C19 C9 115.7(2)
C20 C19 C9 126.1(2)
C21 C20 C19 118.4(2)
C21 C20 C32 119.4(2)
C19 C20 C32 122.2(2)
C22 C21 C20 122.4(2)
C22 C21 H21 118.8
C20 C21 H21 118.8
C23 C22 C21 119.5(2)
C23 C22 H22 120.2
C21 C22 H22 120.2
C22 C23 C24 119.0(2)
C22 C23 H23 120.5
C24 C23 H23 120.5
C23 C24 C19 122.5(2)
C23 C24 H24 118.7
C19 C24 H24 118.7
C30 C25 C26 118.2(2)
C30 C25 C11 113.7(2)
C26 C25 C11 128.1(2)
C27 C26 C25 118.3(2)
C27 C26 C33 120.0(2)
C25 C26 C33 121.7(2)
C28 C27 C26 122.3(2)
C28 C27 H27 118.8
C26 C27 H27 118.8
C29 C28 C27 119.7(2)
C29 C28 H28 120.2
C27 C28 H28 120.2
C28 C29 C30 118.9(2)
C28 C29 H29 120.5
C30 C29 H29 120.5
C29 C30 C25 122.6(2)
C29 C30 H30 118.7
C25 C30 H30 118.7
O11 C31 C34 109.80(19)
O11 C31 C49 107.65(19)
C34 C31 C49 109.5(2)
O11 C31 C14 107.69(19)
C34 C31 C14 111.4(2)
C49 C31 C14 110.72(19)
O12 C32 C39 109.74(19)
O12 C32 C54 108.17(19)
C39 C32 C54 108.2(2)
O12 C32 C20 107.53(18)
C39 C32 C20 111.98(19)
C54 C32 C20 111.18(19)
O13 C33 C44 109.14(18)
O13 C33 C26 108.57(18)
C44 C33 C26 109.62(18)
O13 C33 C59 109.30(18)
C44 C33 C59 107.59(19)
C26 C33 C59 112.57(18)
N1 C34 C35 120.9(2)
N1 C34 C31 113.8(2)
C35 C34 C31 125.3(2)
C36 C35 C34 119.1(2)
C36 C35 H35 120.5
C34 C35 H35 120.5
C35 C36 C37 119.5(3)
C35 C36 H36 120.2
C37 C36 H36 120.2
C38 C37 C36 118.5(3)
C38 C37 H37 120.8
C36 C37 H37 120.8
N1 C38 C37 121.9(2)
N1 C38 H38 119.0
C37 C38 H38 119.0
N2 C39 C40 121.1(2)
N2 C39 C32 113.6(2)
C40 C39 C32 125.3(2)
C41 C40 C39 118.9(2)
C41 C40 H40 120.6
C39 C40 H40 120.6
C40 C41 C42 119.9(2)
C40 C41 H41 120.1
C42 C41 H41 120.1
C43 C42 C41 118.4(2)
C43 C42 H42 120.8
C41 C42 H42 120.8
N2 C43 C42 121.5(2)
N2 C43 H43 119.3
C42 C43 H43 119.3
N3 C44 C45 121.7(2)
N3 C44 C33 113.90(19)
C45 C44 C33 124.4(2)
C46 C45 C44 118.6(2)
C46 C45 H45 120.7
C44 C45 H45 120.7
C45 C46 C47 119.6(2)
C45 C46 H46 120.2
C47 C46 H46 120.2
C48 C47 C46 119.0(2)
C48 C47 H47 120.5
C46 C47 H47 120.5
N3 C48 C47 121.4(2)
N3 C48 H48 119.3
C47 C48 H48 119.3
N4 C49 C50 123.4(3)
N4 C49 C31 118.4(3)
C50 C49 C31 118.2(2)
C49 C50 C51 118.5(3)
C49 C50 H50 120.7
C51 C50 H50 120.7
C52 C51 C50 118.5(3)
C52 C51 H51 120.8
C50 C51 H51 120.8
C53 C52 C51 118.7(3)
C53 C52 H52 120.6
C51 C52 H52 120.6
N4 C53 C52 124.2(3)
N4 C53 H53 117.9
C52 C53 H53 117.9
N5 C54 C55 122.2(2)
N5 C54 C32 118.1(2)
C55 C54 C32 119.7(2)
C54 C55 C56 119.8(3)
C54 C55 H55 120.1
C56 C55 H55 120.1
C57 C56 C55 119.0(3)
C57 C56 H56 120.5
C55 C56 H56 120.5
C56 C57 C58 117.9(3)
C56 C57 H57 121.0
C58 C57 H57 121.0
N5 C58 C57 124.3(3)
N5 C58 H58 117.8
C57 C58 H58 117.8
N6 C59 C60 122.6(2)
N6 C59 C33 117.9(2)
C60 C59 C33 119.5(2)
C59 C60 C61 118.9(3)
C59 C60 H60 120.5
C61 C60 H60 120.5
C62 C61 C60 118.7(3)
C62 C61 H61 120.6
C60 C61 H61 120.6
C61 C62 C63 118.8(3)
C61 C62 H62 120.6
C63 C62 H62 120.6
N6 C63 C62 124.1(3)
N6 C63 H63 117.9
C62 C63 H63 117.9
O14 C64 N7 125.3(3)
O14 C64 H64 117.4
N7 C64 H64 117.4
N7 C65 H65A 109.5
N7 C65 H65B 109.5
H65A C65 H65B 109.5
N7 C65 H65C 109.5
H65A C65 H65C 109.5
H65B C65 H65C 109.5
N7 C66 H66A 109.5
N7 C66 H66B 109.5
H66A C66 H66B 109.5
N7 C66 H66C 109.5
H66A C66 H66C 109.5
H66B C66 H66C 109.5
O15 C67 N8 125.3(2)
O15 C67 H67 117.3
N8 C67 H67 117.3
N8 C68 H68A 109.5
N8 C68 H68B 109.5
H68A C68 H68B 109.5
N8 C68 H68C 109.5
H68A C68 H68C 109.5
H68B C68 H68C 109.5
N8 C69 H69A 109.5
N8 C69 H69B 109.5
H69A C69 H69B 109.5
N8 C69 H69C 109.5
H69A C69 H69C 109.5
H69B C69 H69C 109.5
C75 C70 C71 119.7(3)
C75 C70 H70 120.2
C71 C70 H70 120.2
C72 C71 C70 120.1(3)
C72 C71 H71 120.0
C70 C71 H71 120.0
C71 C72 C73 119.8(3)
C71 C72 H72 120.1
C73 C72 H72 120.1
C74 C73 C72 119.6(3)
C74 C73 H73 120.2
C72 C73 H73 120.2
C73 C74 C75 120.1(3)
C73 C74 H74 119.9
C75 C74 H74 119.9
C70 C75 C74 120.8(3)
C70 C75 H75 119.6
C74 C75 H75 119.6
C38 N1 C34 120.1(2)
C38 N1 Mn1 126.35(17)
C34 N1 Mn1 113.57(17)
C39 N2 C43 120.2(2)
C39 N2 Mn2 113.40(16)
C43 N2 Mn2 126.41(16)
C48 N3 C44 119.7(2)
C48 N3 Mn3 125.93(17)
C44 N3 Mn3 114.23(15)
C49 N4 C53 116.7(3)
C54 N5 C58 116.8(3)
C59 N6 C63 116.8(2)
C64 N7 C65 120.3(2)
C64 N7 C66 121.7(3)
C65 N7 C66 118.0(3)
C67 N8 C68 121.6(2)
C67 N8 C69 120.9(2)
C68 N8 C69 117.4(2)
Mn2 O1 Mn1 103.13(8)
Mn2 O1 Dy1 99.47(7)
Mn1 O1 Dy1 99.21(7)
Mn3 O2 Mn2 97.71(7)
Mn3 O2 Dy1 100.06(7)
Mn2 O2 Dy1 96.22(6)
Mn3 O3 Mn1 101.78(8)
Mn3 O3 Dy1 99.56(7)
Mn1 O3 Dy1 95.81(7)
Mn3 O4 Mn2 96.20(9)
Mn3 O4 Mn1 93.58(9)
Mn2 O4 Mn1 92.73(8)
C1 O5 Mn1 127.30(18)
C1 O6 Dy1 125.74(17)
C3 O7 Mn2 128.92(16)
C3 O8 Dy1 126.17(17)
C5 O9 Mn3 127.65(16)
C5 O10 Dy1 132.44(15)
C31 O11 Mn1 118.51(15)
C32 O12 Mn2 118.44(14)
C33 O13 Mn3 119.76(14)
C64 O14 Dy1 124.55(17)
C67 O15 Dy1 124.11(16)
O16A C76A N9A 124.0(13)
O16A C76A H76A 118.0
N9A C76A H76A 118.0
C76A N9A C77A 123.4(15)
C76A N9A C78A 114.8(16)
C77A N9A C78A 119.2(15)
C77B O16B C78B 113.7(4)
C77B C76B H76B 109.5
C77B C76B H76C 109.5
H76B C76B H76C 109.5
C77B C76B H76D 109.5
H76B C76B H76D 109.5
H76C C76B H76D 109.5
O16B C77B C76B 109.5(5)
O16B C77B H77D 109.8
C76B C77B H77D 109.8
O16B C77B H77E 109.8
C76B C77B H77E 109.8
H77D C77B H77E 108.2
C79B C78B O16B 108.1(5)
C79B C78B H78D 110.1
O16B C78B H78D 110.1
C79B C78B H78E 110.1
O16B C78B H78E 110.1
H78D C78B H78E 108.4
C78B C79B H79A 109.5
C78B C79B H79B 109.5
H79A C79B H79B 109.5
C78B C79B H79C 109.5
H79A C79B H79C 109.5
H79B C79B H79C 109.5
O17A C80A N10A 127.4(8)
O17A C80A H80A 116.3
N10A C80A H80A 116.3
C80A N10A C82A 121.0(9)
C80A N10A C81A 121.3(8)
C82A N10A C81A 117.6(8)
C81B C80B H80B 109.5
C81B C80B H80C 109.5
H80B C80B H80C 109.5
C81B C80B H80D 109.5
H80B C80B H80D 109.5
H80C C80B H80D 109.5
O17B C81B C80B 112.8(8)
O17B C81B H81D 109.0
C80B C81B H81D 109.0
O17B C81B H81E 109.0
C80B C81B H81E 109.0
H81D C81B H81E 107.8
O17B C82B C83B 118.1(12)
O17B C82B H82D 107.8
C83B C82B H82D 107.8
O17B C82B H82E 107.8
C83B C82B H82E 107.8
H82D C82B H82E 107.1
C82B O17B C81B 121.4(9)

loop_
_geom_bond_atom_site_label_1
_geom_bond_atom_site_label_2
_geom_bond_distance
Dy1 O1 2.2938(16)
Dy1 O6 2.3428(18)
Dy1 O8 2.3569(19)
Dy1 O10 2.3613(17)
Dy1 O14 2.3837(17)
Dy1 O2 2.3851(15)
Dy1 O3 2.3886(17)
Dy1 O15 2.5076(18)
Dy1 Mn2 3.1910(4)
Dy1 Mn1 3.1949(4)
Dy1 Mn3 3.2605(4)
Mn1 O11 1.8769(17)
Mn1 O1 1.8867(17)
Mn1 O3 1.8938(16)
Mn1 N1 2.071(2)
Mn1 O4 2.141(2)
Mn1 O5 2.147(2)
Mn1 Mn3 2.9111(5)
Mn1 Mn2 2.9449(5)
Mn2 O12 1.8724(16)
Mn2 O1 1.8727(17)
Mn2 O2 1.8770(16)
Mn2 O4 1.922(2)
Mn2 O7 2.0388(19)
Mn2 N2 2.068(2)
Mn2 Mn3 2.8032(5)
Mn3 O4 1.8431(18)
Mn3 O2 1.8453(16)
Mn3 O3 1.8577(16)
Mn3 O13 1.8903(16)
Mn3 O9 1.9809(16)
Mn3 N3 2.070(2)
C1 O5 1.250(3)
C1 O6 1.258(3)
C1 C2 1.510(4)
C2 H2A 0.9800
C2 H2B 0.9800
C2 H2C 0.9800
C3 O8 1.251(3)
C3 O7 1.260(3)
C3 C4 1.507(4)
C4 H4A 0.9800
C4 H4B 0.9800
C4 H4C 0.9800
C5 O10 1.252(3)
C5 O9 1.265(3)
C5 C6 1.515(3)
C6 H6A 0.9800
C6 H6B 0.9800
C6 H6C 0.9800
C7 C8 1.395(3)
C7 C12 1.397(3)
C7 C13 1.506(3)
C8 C9 1.399(3)
C8 H8 0.9500
C9 C10 1.393(3)
C9 C19 1.497(3)
C10 C11 1.395(3)
C10 H10 0.9500
C11 C12 1.401(3)
C11 C25 1.506(3)
C12 H12 0.9500
C13 C18 1.403(3)
C13 C14 1.417(3)
C14 C15 1.399(3)
C14 C31 1.552(3)
C15 C16 1.385(4)
C15 H15 0.9500
C16 C17 1.370(4)
C16 H16 0.9500
C17 C18 1.390(4)
C17 H17 0.9500
C18 H18 0.9500
C19 C24 1.399(3)
C19 C20 1.414(3)
C20 C21 1.390(3)
C20 C32 1.551(3)
C21 C22 1.388(3)
C21 H21 0.9500
C22 C23 1.379(4)
C22 H22 0.9500
C23 C24 1.387(3)
C23 H23 0.9500
C24 H24 0.9500
C25 C30 1.402(3)
C25 C26 1.412(3)
C26 C27 1.396(3)
C26 C33 1.547(3)
C27 C28 1.387(3)
C27 H27 0.9500
C28 C29 1.379(4)
C28 H28 0.9500
C29 C30 1.385(3)
C29 H29 0.9500
C30 H30 0.9500
C31 O11 1.397(3)
C31 C34 1.517(4)
C31 C49 1.547(3)
C32 O12 1.393(3)
C32 C39 1.516(3)
C32 C54 1.546(3)
C33 O13 1.394(3)
C33 C44 1.517(3)
C33 C59 1.550(3)
C34 N1 1.338(3)
C34 C35 1.399(4)
C35 C36 1.370(4)
C35 H35 0.9500
C36 C37 1.392(4)
C36 H36 0.9500
C37 C38 1.381(4)
C37 H37 0.9500
C38 N1 1.335(3)
C38 H38 0.9500
C39 N2 1.342(3)
C39 C40 1.389(3)
C40 C41 1.377(4)
C40 H40 0.9500
C41 C42 1.391(4)
C41 H41 0.9500
C42 C43 1.385(3)
C42 H42 0.9500
C43 N2 1.343(3)
C43 H43 0.9500
C44 N3 1.343(3)
C44 C45 1.390(3)
C45 C46 1.376(4)
C45 H45 0.9500
C46 C47 1.391(4)
C46 H46 0.9500
C47 C48 1.380(4)
C47 H47 0.9500
C48 N3 1.342(3)
C48 H48 0.9500
C49 N4 1.334(4)
C49 C50 1.380(4)
C50 C51 1.394(4)
C50 H50 0.9500
C51 C52 1.383(5)
C51 H51 0.9500
C52 C53 1.356(5)
C52 H52 0.9500
C53 N4 1.350(4)
C53 H53 0.9500
C54 N5 1.338(4)
C54 C55 1.383(4)
C55 C56 1.383(4)
C55 H55 0.9500
C56 C57 1.363(5)
C56 H56 0.9500
C57 C58 1.384(5)
C57 H57 0.9500
C58 N5 1.348(4)
C58 H58 0.9500
C59 N6 1.339(3)
C59 C60 1.388(4)
C60 C61 1.390(4)
C60 H60 0.9500
C61 C62 1.365(5)
C61 H61 0.9500
C62 C63 1.371(5)
C62 H62 0.9500
C63 N6 1.344(4)
C63 H63 0.9500
C64 O14 1.240(3)
C64 N7 1.295(4)
C64 H64 0.9500
C65 N7 1.449(4)
C65 H65A 0.9800
C65 H65B 0.9800
C65 H65C 0.9800
C66 N7 1.449(4)
C66 H66A 0.9800
C66 H66B 0.9800
C66 H66C 0.9800
C67 O15 1.237(3)
C67 N8 1.332(3)
C67 H67 0.9500
C68 N8 1.452(3)
C68 H68A 0.9800
C68 H68B 0.9800
C68 H68C 0.9800
C69 N8 1.460(4)
C69 H69A 0.9800
C69 H69B 0.9800
C69 H69C 0.9800
C70 C75 1.365(5)
C70 C71 1.380(5)
C70 H70 0.9500
C71 C72 1.371(5)
C71 H71 0.9500
C72 C73 1.400(5)
C72 H72 0.9500
C73 C74 1.360(5)
C73 H73 0.9500
C74 C75 1.375(5)
C74 H74 0.9500
C75 H75 0.9500
O16A C76A 1.205(11)
C76A N9A 1.303(19)
C76A H76A 0.9500
C77A N9A 1.46(2)
C77A H77A 0.9800
C77A H77B 0.9800
C77A H77C 0.9800
C78A N9A 1.500(18)
C78A H78A 0.9800
C78A H78B 0.9800
C78A H78C 0.9800
O16B C77B 1.448(8)
O16B C78B 1.499(7)
C76B C77B 1.499(7)
C76B H76B 0.9800
C76B H76C 0.9800
C76B H76D 0.9800
C77B H77D 0.9900
C77B H77E 0.9900
C78B C79B 1.446(8)
C78B H78D 0.9900
C78B H78E 0.9900
C79B H79A 0.9800
C79B H79B 0.9800
C79B H79C 0.9800
O17A C80A 1.276(11)
C80A N10A 1.280(13)
C80A H80A 0.9500
C81A N10A 1.470(12)
C81A H81A 0.9800
C81A H81B 0.9800
C81A H81C 0.9800
C82A N10A 1.460(9)
C82A H82A 0.9800
C82A H82B 0.9800
C82A H82C 0.9800
C80B C81B 1.528(13)
C80B H80B 0.9800
C80B H80C 0.9800
C80B H80D 0.9800
C81B O17B 1.519(11)
C81B H81D 0.9900
C81B H81E 0.9900
C82B O17B 1.454(10)
C82B C83B 1.458(14)
C82B H82D 0.9900
C82B H82E 0.9900
C83B H83A 0.9800
C83B H83B 0.9800
C83B H83C 0.9800
